data_7153073
loop_
_publ_author_name
'Norrehed, Sara'
'Erd\'elyi, M\'at\'e'
'Light, Mark E.'
'Gogoll, Adolf'

_publ_section_title
;
 Protonation-triggered conformational modulation of an
 N,N'-dialkylbispidine: first observation of the elusive boat-boat
 conformer.
;
_journal_issue 37
_journal_name_full 'Organic &amp; biomolecular chemistry'
_journal_page_first 6292
_journal_page_last 6299
_journal_paper_doi 10.1039/c3ob41122b
_journal_volume 11
_journal_year 2013
_chemical_compound_source 'Adolf Gogoll'
_chemical_formula_moiety 'C33 H36 N2, 2(C7 H7 O3 S), 2.05(C3 H6 O)'
_chemical_formula_sum 'C53.15 H62.3 N2 O8.05 S2'
_chemical_formula_weight 922.07
_chemical_name_systematic
;
 ?
;
_space_group_IT_number 2
_symmetry_cell_setting triclinic
_symmetry_space_group_name_Hall '-P 1'
_symmetry_space_group_name_H-M 'P -1'
_atom_sites_solution_hydrogens geom
_atom_sites_solution_primary direct
_atom_sites_solution_secondary difmap
_audit_creation_method SHELXL-97
_cell_angle_alpha 65.791(16)
_cell_angle_beta 85.89(2)
_cell_angle_gamma 83.18(2)
_cell_formula_units_Z 2
_cell_length_a 8.574(4)
_cell_length_b 17.686(5)
_cell_length_c 18.241(6)
_cell_measurement_reflns_used 5995
_cell_measurement_temperature 100(2)
_cell_measurement_theta_max 32.8
_cell_measurement_theta_min 2.3
_cell_volume 2504.1(16)
_computing_cell_refinement
;
CrystalClear-SM Expert 2.0 r7 (Rigaku, 2011)
;
_computing_data_collection
;
CrystalClear-SM Expert 2.0 r7 (Rigaku, 2011)
;
_computing_data_reduction
;
CrystalClear-SM Expert 2.0 r7 (Rigaku, 2011)
;
_computing_molecular_graphics
;
Images generated using CrystalMaker: a crystal and molecular
structures program for Mac and Windows. CrystalMaker Software Ltd,
Oxford, England (www.crystalmaker.com)
;
_computing_publication_material 'WINGX (Farrugia, 1998)'
_computing_structure_refinement 'SHELXL-97 (Sheldrick, 2008)'
_computing_structure_solution 'SHELXS-97 (Sheldrick, 1997)'
_diffrn_ambient_temperature 100(2)
_diffrn_detector CCD
_diffrn_detector_area_resol_mean 28.5714
_diffrn_measured_fraction_theta_full 0.996
_diffrn_measured_fraction_theta_max 0.996
_diffrn_measurement_device
;
AFC12 (Right): Kappa 4 circle
;
_diffrn_measurement_device_type
;
Rigaku Saturn724+ (2x2 bin mode)
;
_diffrn_measurement_method 'profile data from \w-scans'
_diffrn_measurement_specimen_support 'MiTeGen micromount'
_diffrn_radiation_monochromator 'Varimax mirror'
_diffrn_radiation_type 'Mo K\a'
_diffrn_radiation_wavelength 0.71075
_diffrn_reflns_av_R_equivalents 0.1252
_diffrn_reflns_av_sigmaI/netI 0.2177
_diffrn_reflns_limit_h_max 9
_diffrn_reflns_limit_h_min -10
_diffrn_reflns_limit_k_max 21
_diffrn_reflns_limit_k_min -21
_diffrn_reflns_limit_l_max 21
_diffrn_reflns_limit_l_min -21
_diffrn_reflns_number 19192
_diffrn_reflns_theta_full 25.03
_diffrn_reflns_theta_max 25.03
_diffrn_reflns_theta_min 3.11
_diffrn_source RA
_diffrn_source_current 24.00
_diffrn_source_power 1.2
_diffrn_source_voltage 50.0
_exptl_absorpt_coefficient_mu 0.161
_exptl_absorpt_correction_T_max 0.9968
_exptl_absorpt_correction_T_min 0.9872
_exptl_absorpt_correction_type multi-scan
_exptl_absorpt_process_details
;
CrystalClear-SM Expert 2.0 r7 (Rigaku, 2011)
;
_exptl_crystal_colour Colourless
_exptl_crystal_density_diffrn 1.223
_exptl_crystal_density_method 'not measured'
_exptl_crystal_description Fragment
_exptl_crystal_F_000 983
_exptl_crystal_size_max 0.08
_exptl_crystal_size_mid 0.03
_exptl_crystal_size_min 0.02
_refine_diff_density_max 1.636
_refine_diff_density_min -0.776
_refine_diff_density_rms 0.107
_refine_ls_extinction_method none
_refine_ls_goodness_of_fit_ref 1.149
_refine_ls_hydrogen_treatment constr
_refine_ls_matrix_type full
_refine_ls_number_parameters 552
_refine_ls_number_reflns 8806
_refine_ls_number_restraints 19
_refine_ls_restrained_S_all 1.154
_refine_ls_R_factor_all 0.2367
_refine_ls_R_factor_gt 0.1560
_refine_ls_shift/su_max 0.042
_refine_ls_shift/su_mean 0.001
_refine_ls_structure_factor_coef Fsqd
_refine_ls_weighting_details 'calc w=1/[\s^2^(Fo^2^)+(0.0821P)^2^+15.7081P] where P=(Fo^2^+2Fc^2^)/3'
_refine_ls_weighting_scheme calc
_refine_ls_wR_factor_gt 0.3119
_refine_ls_wR_factor_ref 0.3626
_reflns_number_gt 4952
_reflns_number_total 8806
_reflns_threshold_expression >2\s(I)
_cod_data_source_file c3ob41122b.txt
_cod_data_source_block 2011com0554
_cod_depositor_comments
;
The following automatic conversions were performed:

'_symmetry_cell_setting' value 'Triclinic' changed to 'triclinic'
according to /home/saulius/struct/CIF-dictionaries/cif_core.dic
dictionary named 'cif_core.dic' version 2.4.2 from 2011-04-26.

Automatic conversion script
Id: cif_fix_values 1891 2012-01-12 08:04:46Z andrius 
;
_cod_original_sg_symbol_H-M P-1
_cod_original_formula_sum 'C53.15 H62.30 N2 O8.05 S2'
_cod_database_code 7153073

loop_
_symmetry_equiv_pos_as_xyz
'x, y, z'
'-x, -y, -z'

loop_
_atom_site_label
_atom_site_type_symbol
_atom_site_fract_x
_atom_site_fract_y
_atom_site_fract_z
_atom_site_U_iso_or_equiv
_atom_site_adp_type
_atom_site_occupancy
_atom_site_symmetry_multiplicity
_atom_site_calc_flag
_atom_site_refinement_flags
_atom_site_disorder_assembly
_atom_site_disorder_group
C101 C 0.069(2) 0.4573(13) 0.3888(12) 0.120(3) Uani 0.45 1 d PGD A 1
H10A H 0.1202 0.4064 0.4267 0.180 Uiso 0.45 1 calc PR A 1
H10B H 0.1309 0.5023 0.3792 0.180 Uiso 0.45 1 calc PR A 1
H10C H 0.0573 0.4520 0.3391 0.180 Uiso 0.45 1 calc PR A 1
C102 C -0.095(2) 0.4752(11) 0.4228(10) 0.120(3) Uani 0.45 1 d PGD A 1
C103 C -0.188(3) 0.5541(14) 0.3689(15) 0.120(3) Uani 0.45 1 d PGD A 1
H10D H -0.2875 0.5605 0.3943 0.180 Uiso 0.45 1 calc PR A 1
H10E H -0.2045 0.5511 0.3187 0.180 Uiso 0.45 1 calc PR A 1
H10F H -0.1307 0.6009 0.3592 0.180 Uiso 0.45 1 calc PR A 1
O101 O -0.145(2) 0.4235(13) 0.4849(12) 0.120(3) Uani 0.45 1 d PGD A 1
C201 C 0.178(2) 0.8174(8) 0.1322(10) 0.120(3) Uani 0.60 1 d PGD B 2
H20Z H 0.1079 0.8567 0.1455 0.180 Uiso 0.60 1 calc PR B 2
H20Y H 0.1796 0.8333 0.0752 0.180 Uiso 0.60 1 calc PR B 2
H20C H 0.2819 0.8166 0.1491 0.180 Uiso 0.60 1 calc PR B 2
C202 C 0.1206(16) 0.7291(7) 0.1758(8) 0.120(3) Uani 0.60 1 d PGD B 2
C203 C 0.218(2) 0.6616(10) 0.1572(11) 0.120(3) Uani 0.60 1 d PGD B 2
H20D H 0.1749 0.6094 0.1864 0.180 Uiso 0.60 1 calc PR B 2
H20E H 0.3243 0.6572 0.1729 0.180 Uiso 0.60 1 calc PR B 2
H20F H 0.2163 0.6754 0.1006 0.180 Uiso 0.60 1 calc PR B 2
O201 O 0.0143(19) 0.7176(9) 0.2263(10) 0.120(3) Uani 0.60 1 d PGD B 2
C301 C 0.261(3) 0.7212(15) 0.2592(12) 0.120(3) Uani 0.40 1 d PGD C 3
H30A H 0.3229 0.7644 0.2557 0.180 Uiso 0.40 1 calc PR C 3
H30B H 0.3255 0.6691 0.2764 0.180 Uiso 0.40 1 calc PR C 3
H30C H 0.1758 0.7172 0.2974 0.180 Uiso 0.40 1 calc PR C 3
C302 C 0.194(2) 0.7422(13) 0.1752(12) 0.120(3) Uani 0.40 1 d PGD C 3
C303 C 0.086(4) 0.6807(19) 0.1735(17) 0.120(3) Uani 0.40 1 d PGD C 3
H30D H 0.0502 0.6980 0.1198 0.180 Uiso 0.40 1 calc PR C 3
H30E H -0.0023 0.6788 0.2093 0.180 Uiso 0.40 1 calc PR C 3
H30F H 0.1428 0.6263 0.1902 0.180 Uiso 0.40 1 calc PR C 3
O301 O 0.218(3) 0.8080(14) 0.1190(13) 0.120(3) Uani 0.40 1 d PGD C 3
C401 C 0.3202(16) 0.6842(10) 0.3595(13) 0.120(3) Uani 0.27 1 d PGD D 4
H40A H 0.2509 0.7329 0.3307 0.180 Uiso 0.27 1 calc PR D 4
H40B H 0.3471 0.6534 0.3269 0.180 Uiso 0.27 1 calc PR D 4
H40C H 0.4140 0.7008 0.3720 0.180 Uiso 0.27 1 calc PR D 4
C402 C 0.2411(14) 0.6314(9) 0.4347(13) 0.120(3) Uani 0.27 1 d PGD D 4
C403 C 0.3288(16) 0.5533(10) 0.4803(16) 0.120(3) Uani 0.27 1 d PGD D 4
H40D H 0.4384 0.5572 0.4661 0.180 Uiso 0.27 1 calc PR D 4
H40E H 0.2929 0.5101 0.4688 0.180 Uiso 0.27 1 calc PR D 4
H40F H 0.3137 0.5405 0.5367 0.180 Uiso 0.27 1 calc PR D 4
O401 O 0.124(2) 0.6573(13) 0.4558(14) 0.120(3) Uani 0.27 1 d PGD D 4
C501 C 0.2557(6) 0.7271(3) 0.2660(4) 0.120(3) Uani 0.33 1 d PGD E 5
H50A H 0.3220 0.7663 0.2678 0.180 Uiso 0.33 1 calc PR E 5
H50B H 0.1529 0.7546 0.2493 0.180 Uiso 0.33 1 calc PR E 5
H50C H 0.2998 0.7047 0.2283 0.180 Uiso 0.33 1 calc PR E 5
C502 C 0.2437(6) 0.6564(3) 0.3494(4) 0.120(3) Uani 0.33 1 d PGD E 5
C503 C 0.1435(6) 0.5910(3) 0.3545(4) 0.120(3) Uani 0.33 1 d PGD E 5
H50D H 0.1422 0.5492 0.4086 0.180 Uiso 0.33 1 calc PR E 5
H50E H 0.1853 0.5659 0.3186 0.180 Uiso 0.33 1 calc PR E 5
H50F H 0.0384 0.6158 0.3396 0.180 Uiso 0.33 1 calc PR E 5
O501 O 0.3231(7) 0.6530(3) 0.4024(4) 0.120(3) Uani 0.33 1 d PGD E 5
N1 N 0.6876(4) 0.1938(2) 0.3023(2) 0.0202(14) Uani 1 1 d G . .
H901 H 0.6734 0.2135 0.2484 0.024 Uiso 1 1 calc R . .
N2 N 0.4981(5) 0.0397(3) 0.2501(3) 0.0158(13) Uani 1 1 d G . .
H902 H 0.4703 -0.0109 0.2856 0.019 Uiso 1 1 calc R . .
C1 C 1.0291(5) 0.3007(3) 0.3190(4) 0.0226(18) Uani 1 1 d G . .
H1 H 1.0043 0.2988 0.3702 0.027 Uiso 1 1 calc R . .
C2 C 1.1733(8) 0.3246(4) 0.2818(4) 0.0259(18) Uani 1 1 d . . .
H2 H 1.2449 0.3390 0.3087 0.031 Uiso 1 1 calc R . .
C3 C 1.2135(9) 0.3276(4) 0.2055(4) 0.0269(19) Uani 1 1 d . . .
H3 H 1.3108 0.3433 0.1818 0.032 Uiso 1 1 calc R . .
C4 C 1.1059(8) 0.3068(4) 0.1655(4) 0.0243(18) Uani 1 1 d . . .
H4 H 1.1313 0.3082 0.1146 0.029 Uiso 1 1 calc R . .
C5 C 0.9601(8) 0.2837(4) 0.2008(4) 0.0215(17) Uani 1 1 d . . .
H5 H 0.8882 0.2710 0.1727 0.026 Uiso 1 1 calc R . .
C6 C 0.9209(8) 0.2795(4) 0.2771(4) 0.0225(18) Uani 1 1 d . . .
C7 C 0.7623(8) 0.2593(4) 0.3213(4) 0.0199(17) Uani 1 1 d . . .
H7 H 0.7820 0.2348 0.3790 0.024 Uiso 1 1 calc R . .
C8 C 0.6511(8) 0.3379(4) 0.3038(4) 0.0243(18) Uani 1 1 d . . .
C9 C 0.5928(10) 0.3543(5) 0.3690(5) 0.040(2) Uani 1 1 d . . .
H9 H 0.6186 0.3169 0.4209 0.048 Uiso 1 1 calc R . .
C10 C 0.4932(11) 0.4285(5) 0.3564(6) 0.057(3) Uani 1 1 d . . .
H10 H 0.4534 0.4398 0.4000 0.069 Uiso 1 1 calc R . .
C11 C 0.4560(10) 0.4836(5) 0.2796(6) 0.051(3) Uani 1 1 d . . .
H11 H 0.3925 0.5326 0.2712 0.062 Uiso 1 1 calc R . .
C12 C 0.5130(9) 0.4663(5) 0.2142(5) 0.039(2) Uani 1 1 d . . .
H12 H 0.4853 0.5029 0.1623 0.046 Uiso 1 1 calc R . .
C13 C 0.6110(9) 0.3943(5) 0.2268(5) 0.032(2) Uani 1 1 d . . .
H13 H 0.6507 0.3835 0.1829 0.038 Uiso 1 1 calc R . .
C14 C 0.7981(7) 0.1141(4) 0.3290(4) 0.0178(17) Uani 1 1 d . . .
H14A H 0.8856 0.1218 0.2906 0.021 Uiso 1 1 calc R . .
H14B H 0.8400 0.1034 0.3806 0.021 Uiso 1 1 calc R . .
C15 C 0.7197(7) 0.0386(4) 0.3361(4) 0.0170(16) Uani 1 1 d . . .
H15 H 0.7952 -0.0105 0.3602 0.020 Uiso 1 1 calc R . .
C16 C 0.5779(8) 0.0280(4) 0.3938(4) 0.0191(17) Uani 1 1 d . . .
H16A H 0.5331 -0.0233 0.4037 0.023 Uiso 1 1 calc R . .
H16B H 0.6082 0.0263 0.4447 0.023 Uiso 1 1 calc R . .
C17 C 0.4597(8) 0.1031(4) 0.3527(4) 0.0201(17) Uani 1 1 d . . .
H17 H 0.3665 0.0963 0.3883 0.024 Uiso 1 1 calc R . .
C18 C 0.5282(8) 0.1815(4) 0.3464(4) 0.0275(19) Uani 1 1 d . . .
H18A H 0.4550 0.2297 0.3185 0.033 Uiso 1 1 calc R . .
H18B H 0.5394 0.1785 0.4001 0.033 Uiso 1 1 calc R . .
C19 C 0.6730(7) 0.0413(4) 0.2555(4) 0.0201(17) Uani 1 1 d . . .
H19A H 0.7060 0.0915 0.2125 0.024 Uiso 1 1 calc R . .
H19B H 0.7282 -0.0060 0.2475 0.024 Uiso 1 1 calc R . .
C20 C 0.4063(8) 0.1068(4) 0.2716(4) 0.0219(17) Uani 1 1 d . . .
H20A H 0.2951 0.0997 0.2755 0.026 Uiso 1 1 calc R . .
H20B H 0.4216 0.1611 0.2294 0.026 Uiso 1 1 calc R . .
C21 C 0.4649(8) 0.0501(4) 0.1645(4) 0.0179(17) Uani 1 1 d . . .
H21 H 0.5076 0.1017 0.1275 0.021 Uiso 1 1 calc R . .
C22 C 0.5526(7) -0.0193(4) 0.1465(4) 0.0190(17) Uani 1 1 d . . .
C23 C 0.5602(8) -0.1031(4) 0.1996(4) 0.0255(19) Uani 1 1 d . . .
H23 H 0.5070 -0.1183 0.2490 0.031 Uiso 1 1 calc R . .
C24 C 0.6458(9) -0.1641(5) 0.1799(4) 0.034(2) Uani 1 1 d . . .
H24 H 0.6517 -0.2196 0.2162 0.040 Uiso 1 1 calc R . .
C25 C 0.7221(8) -0.1417(4) 0.1058(5) 0.0307(19) Uani 1 1 d . . .
H25 H 0.7786 -0.1829 0.0925 0.037 Uiso 1 1 calc R . .
C26 C 0.7165(9) -0.0595(5) 0.0507(4) 0.032(2) Uani 1 1 d . . .
H26 H 0.7684 -0.0448 0.0010 0.038 Uiso 1 1 calc R . .
C27 C 0.6309(8) 0.0006(4) 0.0722(4) 0.0218(17) Uani 1 1 d . . .
H27 H 0.6256 0.0560 0.0357 0.026 Uiso 1 1 calc R . .
C28 C 0.2850(8) 0.0618(4) 0.1492(4) 0.0184(16) Uani 1 1 d . . .
C29 C 0.2164(8) 0.1402(4) 0.1040(4) 0.0220(17) Uani 1 1 d . . .
H29 H 0.2756 0.1854 0.0877 0.026 Uiso 1 1 calc R . .
C30 C 0.0615(8) 0.1531(5) 0.0825(4) 0.0247(18) Uani 1 1 d . . .
H30 H 0.0165 0.2067 0.0523 0.030 Uiso 1 1 calc R . .
C31 C -0.0257(9) 0.0868(5) 0.1059(4) 0.0279(19) Uani 1 1 d . . .
H31 H -0.1298 0.0952 0.0908 0.033 Uiso 1 1 calc R . .
C32 C 0.0403(8) 0.0069(4) 0.1520(4) 0.0256(19) Uani 1 1 d . . .
H32 H -0.0198 -0.0380 0.1687 0.031 Uiso 1 1 calc R . .
C33 C 0.1978(8) -0.0054(4) 0.1729(4) 0.0241(18) Uani 1 1 d . . .
H33 H 0.2437 -0.0588 0.2028 0.029 Uiso 1 1 calc R . .
S2 S 0.6353(2) 0.28142(11) 0.05751(11) 0.0227(5) Uani 1 1 d . . .
O1 O 0.6802(6) 0.0866(3) 0.6483(3) 0.0265(13) Uani 1 1 d . . .
O2 O 0.8451(7) -0.0032(3) 0.5962(4) 0.0523(18) Uani 1 1 d . . .
O3 O 0.7138(6) 0.1277(4) 0.5051(3) 0.0508(18) Uani 1 1 d . . .
C34 C 1.3658(9) 0.2521(5) 0.5732(5) 0.045(3) Uani 1 1 d . . .
H34A H 1.4583 0.2166 0.5713 0.068 Uiso 1 1 calc R . .
H34B H 1.3659 0.2627 0.6208 0.068 Uiso 1 1 calc R . .
H34C H 1.3648 0.3039 0.5266 0.068 Uiso 1 1 calc R . .
C35 C 1.2218(8) 0.2102(5) 0.5748(5) 0.031(2) Uani 1 1 d . . .
C36 C 1.1061(9) 0.2013(5) 0.6355(4) 0.033(2) Uani 1 1 d . . .
H36 H 1.1193 0.2206 0.6748 0.040 Uiso 1 1 calc R . .
C37 C 0.9710(9) 0.1633(4) 0.6370(5) 0.029(2) Uani 1 1 d . . .
H37 H 0.8937 0.1587 0.6767 0.035 Uiso 1 1 calc R . .
C38 C 0.9512(8) 0.1327(4) 0.5805(4) 0.0243(19) Uani 1 1 d . . .
C39 C 1.0664(8) 0.1422(4) 0.5198(4) 0.0245(18) Uani 1 1 d . . .
H39 H 1.0533 0.1231 0.4803 0.029 Uiso 1 1 calc R . .
C40 C 1.1989(9) 0.1797(5) 0.5183(4) 0.030(2) Uani 1 1 d . . .
H40 H 1.2751 0.1847 0.4781 0.036 Uiso 1 1 calc R . .
S1 S 0.7849(2) 0.08185(12) 0.58232(11) 0.0263(5) Uani 1 1 d . . .
O4 O 0.7617(6) 0.3348(3) 0.0294(3) 0.0320(14) Uani 1 1 d . . .
O5 O 0.5932(6) 0.2591(3) 0.1439(3) 0.0295(14) Uani 1 1 d . . .
O6 O 0.6597(6) 0.2080(3) 0.0398(3) 0.0300(14) Uani 1 1 d . . .
C41 C 0.0436(10) 0.4808(5) -0.1176(6) 0.064(3) Uani 1 1 d . . .
H41A H -0.0392 0.4448 -0.1031 0.095 Uiso 1 1 calc R . .
H41B H 0.0610 0.5031 -0.1748 0.095 Uiso 1 1 calc R . .
H41C H 0.0144 0.5255 -0.1009 0.095 Uiso 1 1 calc R . .
C42 C 0.1914(9) 0.4322(4) -0.0769(5) 0.030(2) Uani 1 1 d . . .
C43 C 0.2587(9) 0.3627(5) -0.0866(5) 0.038(2) Uani 1 1 d . . .
H43 H 0.2129 0.3464 -0.1218 0.046 Uiso 1 1 calc R . .
C44 C 0.3922(8) 0.3151(4) -0.0465(4) 0.0272(19) Uani 1 1 d . . .
H44 H 0.4321 0.2672 -0.0536 0.033 Uiso 1 1 calc R . .
C45 C 0.4643(8) 0.3403(4) 0.0040(4) 0.0222(18) Uani 1 1 d . . .
C46 C 0.4029(8) 0.4115(4) 0.0149(4) 0.0266(19) Uani 1 1 d . . .
H46 H 0.4507 0.4283 0.0492 0.032 Uiso 1 1 calc R . .
C47 C 0.2680(9) 0.4577(5) -0.0265(5) 0.034(2) Uani 1 1 d . . .
H47 H 0.2284 0.5061 -0.0204 0.040 Uiso 1 1 calc R . .

loop_
_atom_site_aniso_label
_atom_site_aniso_U_11
_atom_site_aniso_U_22
_atom_site_aniso_U_33
_atom_site_aniso_U_23
_atom_site_aniso_U_13
_atom_site_aniso_U_12
C101 0.148(6) 0.111(5) 0.113(5) -0.063(4) 0.030(4) -0.018(5)
C102 0.148(6) 0.111(5) 0.113(5) -0.063(4) 0.030(4) -0.018(5)
C103 0.148(6) 0.111(5) 0.113(5) -0.063(4) 0.030(4) -0.018(5)
O101 0.148(6) 0.111(5) 0.113(5) -0.063(4) 0.030(4) -0.018(5)
C201 0.148(6) 0.111(5) 0.113(5) -0.063(4) 0.030(4) -0.018(5)
C202 0.148(6) 0.111(5) 0.113(5) -0.063(4) 0.030(4) -0.018(5)
C203 0.148(6) 0.111(5) 0.113(5) -0.063(4) 0.030(4) -0.018(5)
O201 0.148(6) 0.111(5) 0.113(5) -0.063(4) 0.030(4) -0.018(5)
C301 0.148(6) 0.111(5) 0.113(5) -0.063(4) 0.030(4) -0.018(5)
C302 0.148(6) 0.111(5) 0.113(5) -0.063(4) 0.030(4) -0.018(5)
C303 0.148(6) 0.111(5) 0.113(5) -0.063(4) 0.030(4) -0.018(5)
O301 0.148(6) 0.111(5) 0.113(5) -0.063(4) 0.030(4) -0.018(5)
C401 0.148(6) 0.111(5) 0.113(5) -0.063(4) 0.030(4) -0.018(5)
C402 0.148(6) 0.111(5) 0.113(5) -0.063(4) 0.030(4) -0.018(5)
C403 0.148(6) 0.111(5) 0.113(5) -0.063(4) 0.030(4) -0.018(5)
O401 0.148(6) 0.111(5) 0.113(5) -0.063(4) 0.030(4) -0.018(5)
C501 0.148(6) 0.111(5) 0.113(5) -0.063(4) 0.030(4) -0.018(5)
C502 0.148(6) 0.111(5) 0.113(5) -0.063(4) 0.030(4) -0.018(5)
C503 0.148(6) 0.111(5) 0.113(5) -0.063(4) 0.030(4) -0.018(5)
O501 0.148(6) 0.111(5) 0.113(5) -0.063(4) 0.030(4) -0.018(5)
N1 0.018(3) 0.030(3) 0.017(3) -0.012(2) 0.001(2) -0.008(2)
N2 0.015(3) 0.014(3) 0.020(3) -0.007(2) -0.002(2) -0.004(2)
C1 0.031(4) 0.020(3) 0.016(3) -0.007(3) -0.003(3) 0.001(3)
C2 0.026(4) 0.023(4) 0.036(4) -0.019(3) -0.013(3) 0.002(3)
C3 0.025(4) 0.027(4) 0.031(4) -0.014(3) -0.005(3) -0.001(3)
C4 0.034(4) 0.014(3) 0.024(4) -0.009(3) 0.005(3) 0.001(3)
C5 0.026(4) 0.021(3) 0.021(4) -0.012(3) -0.001(3) -0.001(3)
C6 0.019(4) 0.024(4) 0.019(4) -0.003(3) 0.003(3) -0.004(3)
C7 0.028(4) 0.024(3) 0.014(3) -0.015(3) 0.002(3) -0.003(3)
C8 0.020(4) 0.024(4) 0.037(4) -0.022(3) 0.013(3) -0.009(3)
C9 0.046(5) 0.042(5) 0.041(5) -0.023(4) 0.013(4) -0.018(4)
C10 0.064(6) 0.050(5) 0.077(6) -0.048(4) 0.051(5) -0.024(4)
C11 0.061(6) 0.015(4) 0.082(7) -0.023(4) 0.014(5) -0.012(4)
C12 0.036(5) 0.031(4) 0.053(5) -0.022(4) 0.011(4) -0.006(4)
C13 0.029(4) 0.030(4) 0.038(4) -0.015(4) 0.008(3) -0.008(3)
C14 0.013(3) 0.025(4) 0.015(3) -0.007(3) 0.005(3) -0.007(3)
C15 0.007(3) 0.023(3) 0.019(3) -0.008(3) -0.001(3) 0.000(3)
C16 0.022(4) 0.019(3) 0.019(3) -0.009(3) -0.001(3) -0.008(3)
C17 0.027(4) 0.025(3) 0.014(3) -0.012(3) 0.001(3) -0.009(3)
C18 0.019(4) 0.035(4) 0.030(4) -0.016(3) -0.005(3) 0.005(3)
C19 0.008(3) 0.028(4) 0.024(4) -0.013(3) 0.000(3) 0.004(3)
C20 0.030(4) 0.017(3) 0.021(4) -0.011(3) -0.002(3) 0.001(3)
C21 0.021(4) 0.020(3) 0.007(3) 0.000(3) -0.003(3) -0.001(3)
C22 0.014(3) 0.021(3) 0.024(4) -0.011(3) 0.000(3) 0.001(3)
C23 0.028(4) 0.023(4) 0.023(4) -0.008(3) 0.002(3) 0.001(3)
C24 0.043(5) 0.034(4) 0.027(4) -0.018(3) 0.007(4) -0.001(4)
C25 0.026(4) 0.029(4) 0.049(4) -0.029(3) -0.011(3) 0.010(3)
C26 0.033(4) 0.051(5) 0.026(4) -0.030(3) -0.001(3) -0.003(4)
C27 0.026(4) 0.023(3) 0.025(4) -0.017(3) -0.001(3) -0.005(3)
C28 0.019(3) 0.027(4) 0.015(3) -0.015(3) 0.002(3) -0.001(3)
C29 0.026(4) 0.027(4) 0.018(3) -0.015(3) 0.007(3) -0.006(3)
C30 0.022(4) 0.035(4) 0.021(4) -0.018(3) -0.005(3) 0.012(3)
C31 0.019(4) 0.041(4) 0.031(4) -0.024(3) 0.002(3) -0.002(3)
C32 0.024(4) 0.025(4) 0.030(4) -0.013(3) 0.004(3) -0.005(3)
C33 0.026(4) 0.022(3) 0.029(4) -0.017(3) 0.003(3) 0.001(3)
S2 0.0233(9) 0.0220(9) 0.0195(9) -0.0051(7) -0.0027(7) -0.0008(7)
O1 0.026(3) 0.031(3) 0.025(3) -0.017(2) 0.006(2) 0.000(2)
O2 0.047(3) 0.034(3) 0.091(4) -0.042(3) 0.033(3) -0.020(3)
O3 0.040(3) 0.094(5) 0.019(3) -0.016(3) 0.001(2) -0.036(3)
C34 0.033(5) 0.043(5) 0.059(6) -0.017(4) -0.003(4) -0.012(4)
C35 0.018(4) 0.033(4) 0.036(4) -0.008(4) -0.001(3) -0.004(3)
C36 0.041(5) 0.041(4) 0.027(4) -0.020(3) -0.001(4) -0.013(4)
C37 0.026(4) 0.025(4) 0.033(4) -0.009(3) 0.006(3) -0.008(3)
C38 0.022(4) 0.020(4) 0.025(4) -0.004(3) 0.006(3) -0.005(3)
C39 0.029(4) 0.017(3) 0.027(4) -0.010(3) 0.004(3) 0.001(3)
C40 0.028(4) 0.034(4) 0.027(4) -0.013(3) 0.014(3) -0.008(3)
S1 0.0275(10) 0.0358(10) 0.0228(9) -0.0176(8) 0.0077(8) -0.0135(8)
O4 0.024(3) 0.034(3) 0.036(3) -0.012(2) 0.003(2) -0.007(2)
O5 0.028(3) 0.034(3) 0.025(3) -0.010(2) -0.004(2) -0.001(2)
O6 0.022(3) 0.029(3) 0.041(3) -0.016(2) -0.004(2) 0.000(2)
C41 0.039(5) 0.031(5) 0.094(8) 0.004(5) -0.029(5) 0.009(4)
C42 0.030(4) 0.014(4) 0.033(4) 0.004(3) 0.001(3) -0.003(3)
C43 0.030(4) 0.035(5) 0.040(5) -0.003(4) -0.016(4) -0.006(4)
C44 0.028(4) 0.022(4) 0.033(4) -0.012(3) -0.009(3) 0.003(3)
C45 0.028(4) 0.014(3) 0.019(4) 0.001(3) -0.002(3) -0.007(3)
C46 0.030(4) 0.028(4) 0.017(4) -0.004(3) 0.007(3) -0.005(3)
C47 0.034(4) 0.017(4) 0.039(5) -0.005(3) 0.016(4) 0.001(3)

loop_
_atom_type_symbol
_atom_type_description
_atom_type_scat_dispersion_real
_atom_type_scat_dispersion_imag
_atom_type_scat_source
C C 0.0033 0.0016 'International Tables Vol C Tables 4.2.6.8 and 6.1.1.4'
H H 0.0000 0.0000 'International Tables Vol C Tables 4.2.6.8 and 6.1.1.4'
N N 0.0061 0.0033 'International Tables Vol C Tables 4.2.6.8 and 6.1.1.4'
O O 0.0106 0.0060 'International Tables Vol C Tables 4.2.6.8 and 6.1.1.4'
S S 0.1246 0.1234 'International Tables Vol C Tables 4.2.6.8 and 6.1.1.4'

loop_
_geom_angle_atom_site_label_1
_geom_angle_atom_site_label_2
_geom_angle_atom_site_label_3
_geom_angle
C102 C101 H10A 109.5
C102 C101 H10B 109.5
H10A C101 H10B 109.5
C102 C101 H10C 109.5
H10A C101 H10C 109.5
H10B C101 H10C 109.5
O101 C102 C103 125.2
O101 C102 C101 119.7
C103 C102 C101 114.8
C102 C103 H10D 109.5
C102 C103 H10E 109.5
H10D C103 H10E 109.5
C102 C103 H10F 109.5
H10D C103 H10F 109.5
H10E C103 H10F 109.5
C202 C201 H20Z 109.5
C202 C201 H20Y 109.4
H20Z C201 H20Y 109.5
C202 C201 H20C 109.5
H20Z C201 H20C 109.5
H20Y C201 H20C 109.5
O201 C202 C203 125.2
O201 C202 C201 119.7
C203 C202 C201 114.7
C202 C203 H20D 109.5
C202 C203 H20E 109.5
H20D C203 H20E 109.5
C202 C203 H20F 109.5
H20D C203 H20F 109.5
H20E C203 H20F 109.5
C302 C301 H30A 109.5
C302 C301 H30B 109.5
H30A C301 H30B 109.5
C302 C301 H30C 109.5
H30A C301 H30C 109.5
H30B C301 H30C 109.5
O301 C302 C303 125.2
O301 C302 C301 119.7
C303 C302 C301 114.8
C302 C303 H30D 109.5
C302 C303 H30E 109.5
H30D C303 H30E 109.5
C302 C303 H30F 109.5
H30D C303 H30F 109.5
H30E C303 H30F 109.5
C402 C401 H40A 109.5
C402 C401 H40B 109.5
H40A C401 H40B 109.5
C402 C401 H40C 109.5
H40A C401 H40C 109.5
H40B C401 H40C 109.5
O401 C402 C403 125.2
O401 C402 C401 119.7
C403 C402 C401 114.8
C402 C403 H40D 109.5
C402 C403 H40E 109.5
H40D C403 H40E 109.5
C402 C403 H40F 109.5
H40D C403 H40F 109.5
H40E C403 H40F 109.5
C502 C501 H50A 109.5
C502 C501 H50B 109.5
H50A C501 H50B 109.5
C502 C501 H50C 109.5
H50A C501 H50C 109.5
H50B C501 H50C 109.5
O501 C502 C503 125.2
O501 C502 C501 119.7
C503 C502 C501 114.8
C502 C503 H50D 109.5
C502 C503 H50E 109.5
H50D C503 H50E 109.5
C502 C503 H50F 109.5
H50D C503 H50F 109.5
H50E C503 H50F 109.5
C14 N1 C18 112.7(4)
C14 N1 C7 108.8(4)
C18 N1 C7 107.1(5)
C14 N1 H901 109.4
C18 N1 H901 109.4
C7 N1 H901 109.4
C19 N2 C20 110.6(5)
C19 N2 C21 108.1(5)
C20 N2 C21 112.1(4)
C19 N2 H902 108.7
C20 N2 H902 108.7
C21 N2 H902 108.7
C2 C1 C6 118.4(6)
C2 C1 H1 120.8
C6 C1 H1 120.8
C3 C2 C1 121.9(7)
C3 C2 H2 119.0
C1 C2 H2 119.0
C4 C3 C2 118.7(7)
C4 C3 H3 120.6
C2 C3 H3 120.6
C3 C4 C5 120.7(7)
C3 C4 H4 119.7
C5 C4 H4 119.7
C6 C5 C4 120.7(7)
C6 C5 H5 119.6
C4 C5 H5 119.6
C5 C6 C1 119.6(6)
C5 C6 C7 126.1(7)
C1 C6 C7 114.1(6)
C8 C7 C6 111.2(5)
C8 C7 N1 111.7(5)
C6 C7 N1 111.8(5)
C8 C7 H7 107.3
C6 C7 H7 107.3
N1 C7 H7 107.3
C9 C8 C13 119.4(7)
C9 C8 C7 117.0(6)
C13 C8 C7 123.6(7)
C8 C9 C10 119.7(8)
C8 C9 H9 120.1
C10 C9 H9 120.1
C11 C10 C9 119.8(9)
C11 C10 H10 120.1
C9 C10 H10 120.1
C10 C11 C12 120.4(8)
C10 C11 H11 119.8
C12 C11 H11 119.8
C13 C12 C11 119.6(8)
C13 C12 H12 120.2
C11 C12 H12 120.2
C12 C13 C8 121.2(8)
C12 C13 H13 119.4
C8 C13 H13 119.4
C15 C14 N1 113.3(5)
C15 C14 H14A 108.9
N1 C14 H14A 108.9
C15 C14 H14B 108.9
N1 C14 H14B 108.9
H14A C14 H14B 107.7
C14 C15 C16 109.3(6)
C14 C15 C19 114.0(5)
C16 C15 C19 110.9(5)
C14 C15 H15 107.4
C16 C15 H15 107.4
C19 C15 H15 107.4
C17 C16 C15 106.1(5)
C17 C16 H16A 110.5
C15 C16 H16A 110.5
C17 C16 H16B 110.5
C15 C16 H16B 110.5
H16A C16 H16B 108.7
C16 C17 C18 108.8(6)
C16 C17 C20 111.9(6)
C18 C17 C20 114.4(5)
C16 C17 H17 107.1
C18 C17 H17 107.1
C20 C17 H17 107.1
N1 C18 C17 113.3(6)
N1 C18 H18A 108.9
C17 C18 H18A 108.9
N1 C18 H18B 108.9
C17 C18 H18B 108.9
H18A C18 H18B 107.7
N2 C19 C15 113.2(5)
N2 C19 H19A 108.9
C15 C19 H19A 108.9
N2 C19 H19B 108.9
C15 C19 H19B 108.9
H19A C19 H19B 107.8
N2 C20 C17 111.2(5)
N2 C20 H20A 109.4
C17 C20 H20A 109.4
N2 C20 H20B 109.4
C17 C20 H20B 109.4
H20A C20 H20B 108.0
C22 C21 N2 110.6(5)
C22 C21 C28 113.7(6)
N2 C21 C28 112.0(5)
C22 C21 H21 106.7
N2 C21 H21 106.7
C28 C21 H21 106.7
C27 C22 C23 117.6(7)
C27 C22 C21 118.5(6)
C23 C22 C21 124.0(6)
C24 C23 C22 121.1(7)
C24 C23 H23 119.4
C22 C23 H23 119.4
C25 C24 C23 119.5(7)
C25 C24 H24 120.3
C23 C24 H24 120.3
C24 C25 C26 121.5(7)
C24 C25 H25 119.3
C26 C25 H25 119.3
C25 C26 C27 117.9(7)
C25 C26 H26 121.1
C27 C26 H26 121.1
C26 C27 C22 122.5(6)
C26 C27 H27 118.8
C22 C27 H27 118.8
C29 C28 C33 119.5(6)
C29 C28 C21 118.7(6)
C33 C28 C21 121.5(6)
C28 C29 C30 121.2(7)
C28 C29 H29 119.4
C30 C29 H29 119.4
C31 C30 C29 119.6(6)
C31 C30 H30 120.2
C29 C30 H30 120.2
C30 C31 C32 120.4(7)
C30 C31 H31 119.8
C32 C31 H31 119.8
C31 C32 C33 119.4(7)
C31 C32 H32 120.3
C33 C32 H32 120.3
C28 C33 C32 119.9(6)
C28 C33 H33 120.1
C32 C33 H33 120.1
O4 S2 O6 114.3(3)
O4 S2 O5 112.8(3)
O6 S2 O5 111.2(3)
O4 S2 C45 107.0(3)
O6 S2 C45 105.4(3)
O5 S2 C45 105.4(3)
C35 C34 H34A 109.5
C35 C34 H34B 109.5
H34A C34 H34B 109.5
C35 C34 H34C 109.5
H34A C34 H34C 109.5
H34B C34 H34C 109.5
C40 C35 C36 118.2(7)
C40 C35 C34 122.3(7)
C36 C35 C34 119.5(8)
C37 C36 C35 120.1(8)
C37 C36 H36 120.0
C35 C36 H36 120.0
C38 C37 C36 120.7(7)
C38 C37 H37 119.6
C36 C37 H37 119.6
C37 C38 C39 119.0(7)
C37 C38 S1 121.9(6)
C39 C38 S1 119.2(6)
C40 C39 C38 120.2(8)
C40 C39 H39 119.9
C38 C39 H39 119.9
C39 C40 C35 121.8(7)
C39 C40 H40 119.1
C35 C40 H40 119.1
O3 S1 O2 113.7(4)
O3 S1 O1 111.6(3)
O2 S1 O1 112.6(3)
O3 S1 C38 105.8(3)
O2 S1 C38 105.5(3)
O1 S1 C38 107.0(3)
C42 C41 H41A 109.5
C42 C41 H41B 109.5
H41A C41 H41B 109.5
C42 C41 H41C 109.5
H41A C41 H41C 109.5
H41B C41 H41C 109.5
C43 C42 C47 116.9(7)
C43 C42 C41 123.0(8)
C47 C42 C41 120.2(8)
C42 C43 C44 123.5(8)
C42 C43 H43 118.3
C44 C43 H43 118.3
C45 C44 C43 118.8(8)
C45 C44 H44 120.6
C43 C44 H44 120.6
C44 C45 C46 120.3(7)
C44 C45 S2 120.8(6)
C46 C45 S2 118.9(6)
C45 C46 C47 119.2(8)
C45 C46 H46 120.4
C47 C46 H46 120.4
C46 C47 C42 121.3(7)
C46 C47 H47 119.3
C42 C47 H47 119.3

loop_
_geom_bond_atom_site_label_1
_geom_bond_atom_site_label_2
_geom_bond_distance
C101 C102 1.547(8)
C101 H10A 0.9600
C101 H10B 0.9600
C101 H10C 0.9600
C102 O101 1.214(7)
C102 C103 1.507(8)
C103 H10D 0.9600
C103 H10E 0.9600
C103 H10F 0.9600
C201 C202 1.556(7)
C201 H20Z 0.9600
C201 H20Y 0.9600
C201 H20C 0.9600
C202 O201 1.220(6)
C202 C203 1.515(7)
C203 H20D 0.9600
C203 H20E 0.9600
C203 H20F 0.9600
C301 C302 1.559(9)
C301 H30A 0.9600
C301 H30B 0.9600
C301 H30C 0.9600
C302 O301 1.223(7)
C302 C303 1.518(9)
C303 H30D 0.9600
C303 H30E 0.9600
C303 H30F 0.9600
C401 C402 1.476(4)
C401 H40A 0.9600
C401 H40B 0.9600
C401 H40C 0.9600
C402 O401 1.158(3)
C402 C403 1.438(4)
C403 H40D 0.9600
C403 H40E 0.9600
C403 H40F 0.9600
C501 C502 1.5293
C501 H50A 0.9600
C501 H50B 0.9600
C501 H50C 0.9600
C502 O501 1.1996
C502 C503 1.4898
C503 H50D 0.9600
C503 H50E 0.9600
C503 H50F 0.9600
N1 C14 1.519(7)
N1 C18 1.528(8)
N1 C7 1.553(8)
N1 H901 0.9100
N2 C19 1.514(7)
N2 C20 1.517(8)
N2 C21 1.538(8)
N2 H902 0.9100
C1 C2 1.392(9)
C1 C6 1.417(9)
C1 H1 0.9300
C2 C3 1.391(10)
C2 H2 0.9300
C3 C4 1.385(10)
C3 H3 0.9300
C4 C5 1.390(10)
C4 H4 0.9300
C5 C6 1.381(10)
C5 H5 0.9300
C6 C7 1.533(9)
C7 C8 1.520(9)
C7 H7 0.9800
C8 C9 1.383(11)
C8 C13 1.387(10)
C9 C10 1.422(12)
C9 H9 0.9300
C10 C11 1.372(13)
C10 H10 0.9300
C11 C12 1.391(13)
C11 H11 0.9300
C12 C13 1.383(11)
C12 H12 0.9300
C13 H13 0.9300
C14 C15 1.518(9)
C14 H14A 0.9700
C14 H14B 0.9700
C15 C16 1.526(9)
C15 C19 1.533(9)
C15 H15 0.9800
C16 C17 1.525(9)
C16 H16A 0.9700
C16 H16B 0.9700
C17 C18 1.528(10)
C17 C20 1.553(9)
C17 H17 0.9800
C18 H18A 0.9700
C18 H18B 0.9700
C19 H19A 0.9700
C19 H19B 0.9700
C20 H20A 0.9700
C20 H20B 0.9700
C21 C22 1.502(10)
C21 C28 1.562(9)
C21 H21 0.9800
C22 C27 1.394(9)
C22 C23 1.396(9)
C23 C24 1.387(11)
C23 H23 0.9300
C24 C25 1.381(11)
C24 H24 0.9300
C25 C26 1.386(10)
C25 H25 0.9300
C26 C27 1.391(10)
C26 H26 0.9300
C27 H27 0.9300
C28 C29 1.373(9)
C28 C33 1.380(10)
C29 C30 1.378(10)
C29 H29 0.9300
C30 C31 1.368(10)
C30 H30 0.9300
C31 C32 1.388(9)
C31 H31 0.9300
C32 C33 1.397(10)
C32 H32 0.9300
C33 H33 0.9300
S2 O4 1.447(5)
S2 O6 1.450(6)
S2 O5 1.488(5)
S2 C45 1.788(7)
O1 S1 1.473(5)
O2 S1 1.454(6)
O3 S1 1.443(5)
C34 C35 1.507(11)
C34 H34A 0.9600
C34 H34B 0.9600
C34 H34C 0.9600
C35 C40 1.378(11)
C35 C36 1.405(11)
C36 C37 1.400(11)
C36 H36 0.9300
C37 C38 1.374(11)
C37 H37 0.9300
C38 C39 1.400(10)
C38 S1 1.765(8)
C39 C40 1.375(10)
C39 H39 0.9300
C40 H40 0.9300
C41 C42 1.499(10)
C41 H41A 0.9600
C41 H41B 0.9600
C41 H41C 0.9600
C42 C43 1.367(12)
C42 C47 1.407(12)
C43 C44 1.393(10)
C43 H43 0.9300
C44 C45 1.384(10)
C44 H44 0.9300
C45 C46 1.391(10)
C46 C47 1.404(10)
C46 H46 0.9300
C47 H47 0.9300

loop_
_geom_hbond_atom_site_label_D
_geom_hbond_atom_site_label_H
_geom_hbond_atom_site_label_A
_geom_hbond_distance_DH
_geom_hbond_distance_HA
_geom_hbond_distance_DA
_geom_hbond_angle_DHA
_geom_hbond_site_symmetry_A
N1 H901 O5 0.91 1.88 2.776(6) 166.2 .
N2 H902 O1 0.91 1.94 2.787(6) 153.5 2_656

loop_
_geom_torsion_atom_site_label_1
_geom_torsion_atom_site_label_2
_geom_torsion_atom_site_label_3
_geom_torsion_atom_site_label_4
_geom_torsion
C6 C1 C2 C3 -0.3(9)
C1 C2 C3 C4 0.5(10)
C2 C3 C4 C5 0.3(10)
C3 C4 C5 C6 -1.3(10)
C4 C5 C6 C1 1.5(10)
C4 C5 C6 C7 176.7(6)
C2 C1 C6 C5 -0.7(9)
C2 C1 C6 C7 -176.5(5)
C5 C6 C7 C8 -89.8(9)
C1 C6 C7 C8 85.7(7)
C5 C6 C7 N1 35.8(9)
C1 C6 C7 N1 -148.7(5)
C14 N1 C7 C8 -174.3(5)
C18 N1 C7 C8 -52.3(6)
C14 N1 C7 C6 60.3(6)
C18 N1 C7 C6 -177.7(5)
C6 C7 C8 C9 -122.2(7)
N1 C7 C8 C9 112.1(7)
C6 C7 C8 C13 55.3(9)
N1 C7 C8 C13 -70.3(8)
C13 C8 C9 C10 -0.2(12)
C7 C8 C9 C10 177.5(7)
C8 C9 C10 C11 -0.2(13)
C9 C10 C11 C12 1.2(14)
C10 C11 C12 C13 -1.8(13)
C11 C12 C13 C8 1.4(12)
C9 C8 C13 C12 -0.4(12)
C7 C8 C13 C12 -177.9(7)
C18 N1 C14 C15 44.7(7)
C7 N1 C14 C15 163.2(5)
N1 C14 C15 C16 -56.4(7)
N1 C14 C15 C19 68.4(7)
C14 C15 C16 C17 66.4(7)
C19 C15 C16 C17 -60.2(7)
C15 C16 C17 C18 -66.2(7)
C15 C16 C17 C20 61.2(7)
C14 N1 C18 C17 -44.8(7)
C7 N1 C18 C17 -164.4(5)
C16 C17 C18 N1 56.4(7)
C20 C17 C18 N1 -69.5(7)
C20 N2 C19 C15 52.2(7)
C21 N2 C19 C15 175.2(5)
C14 C15 C19 N2 -119.4(6)
C16 C15 C19 N2 4.5(7)
C19 N2 C20 C17 -50.8(7)
C21 N2 C20 C17 -171.5(5)
C16 C17 C20 N2 -5.8(7)
C18 C17 C20 N2 118.5(6)
C19 N2 C21 C22 60.1(6)
C20 N2 C21 C22 -177.7(5)
C19 N2 C21 C28 -172.0(5)
C20 N2 C21 C28 -49.8(7)
N2 C21 C22 C27 -135.4(6)
C28 C21 C22 C27 97.6(7)
N2 C21 C22 C23 44.9(9)
C28 C21 C22 C23 -82.1(8)
C27 C22 C23 C24 1.6(11)
C21 C22 C23 C24 -178.7(7)
C22 C23 C24 C25 -1.4(12)
C23 C24 C25 C26 0.6(12)
C24 C25 C26 C27 -0.1(11)
C25 C26 C27 C22 0.4(11)
C23 C22 C27 C26 -1.1(11)
C21 C22 C27 C26 179.2(6)
C22 C21 C28 C29 -130.2(7)
N2 C21 C28 C29 103.6(7)
C22 C21 C28 C33 43.3(9)
N2 C21 C28 C33 -82.9(8)
C33 C28 C29 C30 0.5(11)
C21 C28 C29 C30 174.2(6)
C28 C29 C30 C31 -0.5(11)
C29 C30 C31 C32 0.9(11)
C30 C31 C32 C33 -1.3(11)
C29 C28 C33 C32 -0.9(11)
C21 C28 C33 C32 -174.4(6)
C31 C32 C33 C28 1.3(11)
C40 C35 C36 C37 -0.8(11)
C34 C35 C36 C37 179.2(7)
C35 C36 C37 C38 1.4(11)
C36 C37 C38 C39 -1.8(10)
C36 C37 C38 S1 178.2(5)
C37 C38 C39 C40 1.7(10)
S1 C38 C39 C40 -178.3(5)
C38 C39 C40 C35 -1.1(11)
C36 C35 C40 C39 0.7(11)
C34 C35 C40 C39 -179.4(7)
C37 C38 S1 O3 123.1(6)
C39 C38 S1 O3 -56.9(6)
C37 C38 S1 O2 -116.1(6)
C39 C38 S1 O2 63.9(6)
C37 C38 S1 O1 4.0(7)
C39 C38 S1 O1 -175.9(5)
C47 C42 C43 C44 3.1(12)
C41 C42 C43 C44 -177.2(8)
C42 C43 C44 C45 -2.0(12)
C43 C44 C45 C46 0.6(11)
C43 C44 C45 S2 179.7(6)
O4 S2 C45 C44 117.4(6)
O6 S2 C45 C44 -4.6(7)
O5 S2 C45 C44 -122.3(6)
O4 S2 C45 C46 -63.5(6)
O6 S2 C45 C46 174.4(5)
O5 S2 C45 C46 56.7(6)
C44 C45 C46 C47 -0.5(10)
S2 C45 C46 C47 -179.5(5)
C45 C46 C47 C42 1.7(11)
C43 C42 C47 C46 -2.9(11)
C41 C42 C47 C46 177.4(7)
